data_4067526
loop_
_publ_author_name
'Korobkov, Ilia'
'Vidjayacoumar, Balamurugan'
'Gorelsky, Serge I.'
'Billone, Paul'
'Gambarotta, Sandro'

_publ_section_title
;
 Attempting to Reduce the Irreducible: Preparation of a Rare Paramagnetic
 Thorium Species
;
_journal_issue 3
_journal_name_full Organometallics
_journal_page_first 692
_journal_paper_doi 10.1021/om900996n
_journal_volume 29
_journal_year 2010
_chemical_formula_sum 'C48 H65 K N4 O4 Th'
_chemical_formula_weight 1033.18
_chemical_name_systematic
; 
 ? 
;
_space_group_IT_number 2
_symmetry_cell_setting triclinic
_symmetry_space_group_name_Hall '-P 1'
_symmetry_space_group_name_H-M 'P -1'
_atom_sites_solution_hydrogens geom
_atom_sites_solution_primary direct
_atom_sites_solution_secondary difmap
_audit_creation_method SHELXL-97
_cell_angle_alpha 79.8520(10)
_cell_angle_beta 84.5960(10)
_cell_angle_gamma 65.3730(10)
_cell_formula_units_Z 2
_cell_length_a 11.2955(10)
_cell_length_b 12.9840(11)
_cell_length_c 18.0443(15)
_cell_measurement_reflns_used 1731
_cell_measurement_temperature 203(2)
_cell_measurement_theta_max 24.74
_cell_measurement_theta_min 2.29
_cell_volume 2367.4(4)
_computing_cell_refinement 'SMART, Bruker (2000)'
_computing_data_collection 'SMART, Bruker (2000)'
_computing_data_reduction 'XPREP, Bruker (2000)'
_computing_molecular_graphics 'SHELXTL, Bruker (2000)'
_computing_publication_material 'SHELXTL, Bruker (2000)'
_computing_structure_refinement 'SHELXL-97 (Sheldrick, 1997)'
_computing_structure_solution 'SHELXS-97 (Sheldrick, 1990)'
_diffrn_ambient_temperature 203(2)
_diffrn_measured_fraction_theta_full 0.990
_diffrn_measured_fraction_theta_max 0.990
_diffrn_measurement_device_type 'CCD area detector'
_diffrn_measurement_method 'phi and omega scans'
_diffrn_radiation_monochromator graphite
_diffrn_radiation_source 'fine-focus sealed tube'
_diffrn_radiation_type MoK\a
_diffrn_radiation_wavelength 0.71073
_diffrn_reflns_av_R_equivalents 0.0414
_diffrn_reflns_av_sigmaI/netI 0.0503
_diffrn_reflns_limit_h_max 13
_diffrn_reflns_limit_h_min -13
_diffrn_reflns_limit_k_max 15
_diffrn_reflns_limit_k_min -15
_diffrn_reflns_limit_l_max 21
_diffrn_reflns_limit_l_min -21
_diffrn_reflns_number 23720
_diffrn_reflns_theta_full 24.75
_diffrn_reflns_theta_max 24.75
_diffrn_reflns_theta_min 1.15
_diffrn_standards_decay_% <1
_exptl_absorpt_coefficient_mu 3.282
_exptl_absorpt_correction_T_max 0.7349
_exptl_absorpt_correction_T_min 0.5598
_exptl_absorpt_correction_type multi-scan
_exptl_absorpt_process_details 'SADABS, Bruker (2000)'
_exptl_crystal_colour pl_pink
_exptl_crystal_density_diffrn 1.449
_exptl_crystal_density_meas ?
_exptl_crystal_density_method 'not measured'
_exptl_crystal_description block
_exptl_crystal_F_000 1044
_exptl_crystal_size_max 0.20
_exptl_crystal_size_mid 0.20
_exptl_crystal_size_min 0.10
_refine_diff_density_max 1.465
_refine_diff_density_min -0.411
_refine_diff_density_rms 0.116
_refine_ls_extinction_method none
_refine_ls_goodness_of_fit_ref 1.050
_refine_ls_hydrogen_treatment constr
_refine_ls_matrix_type full
_refine_ls_number_parameters 523
_refine_ls_number_reflns 8037
_refine_ls_number_restraints 0
_refine_ls_restrained_S_all 1.050
_refine_ls_R_factor_all 0.0528
_refine_ls_R_factor_gt 0.0368
_refine_ls_shift/su_max 0.002
_refine_ls_shift/su_mean 0.001
_refine_ls_structure_factor_coef Fsqd
_refine_ls_weighting_details 'calc w=1/[\s^2^(Fo^2^)+(0.0496P)^2^+2.3757P] where P=(Fo^2^+2Fc^2^)/3'
_refine_ls_weighting_scheme calc
_refine_ls_wR_factor_gt 0.0873
_refine_ls_wR_factor_ref 0.0956
_reflns_number_gt 6653
_reflns_number_total 8037
_reflns_threshold_expression >2sigma(I)
_cod_data_source_file om900996n_si_002.cif
_cod_data_source_block complex4
_cod_depositor_comments
;
The following automatic conversions were performed:

'_symmetry_cell_setting' value 'Triclinic' changed to 'triclinic'
according to /home/saulius/struct/CIF-dictionaries/cif_core.dic
dictionary named 'cif_core.dic' version 2.4.1 from 2010-06-29.

Automatic conversion script
Id: cif_fix_values 1715 2011-07-08 13:25:40Z adriana 

The following automatic conversions were performed:

'_exptl_crystal_density_meas' value 'n/a' was changed to '?' - the
value is perceived as not measured.

Automatic conversion script
Id: cif_fix_values 3008 2015-01-20 13:52:24Z robertas 
;
_cod_original_sg_symbol_H-M P-1
_cod_database_code 4067526

loop_
_symmetry_equiv_pos_as_xyz
'x, y, z'
'-x, -y, -z'

loop_
_atom_site_label
_atom_site_type_symbol
_atom_site_fract_x
_atom_site_fract_y
_atom_site_fract_z
_atom_site_U_iso_or_equiv
_atom_site_adp_type
_atom_site_occupancy
_atom_site_symmetry_multiplicity
_atom_site_calc_flag
_atom_site_refinement_flags
Th1 Th 0.78533(2) 0.739293(19) 0.728825(12) 0.03458(9) Uani 1 1 d .
N1 N 0.9436(5) 0.5598(4) 0.6875(3) 0.0457(13) Uani 1 1 d .
N2 N 0.7849(4) 0.6243(4) 0.8526(3) 0.0363(11) Uani 1 1 d .
N3 N 0.9798(5) 0.7670(4) 0.7484(3) 0.0381(11) Uani 1 1 d .
N4 N 0.6752(5) 0.9381(4) 0.7511(3) 0.0404(12) Uani 1 1 d .
C1 C 1.0694(7) 0.5056(6) 0.7113(4) 0.0531(17) Uani 1 1 d .
H1A H 1.1089 0.5384 0.7379 0.064 Uiso 1 1 calc R
C2 C 1.1307(8) 0.3987(6) 0.6918(4) 0.0580(19) Uani 1 1 d .
H2A H 1.2174 0.3465 0.7011 0.070 Uiso 1 1 calc R
C3 C 1.0357(8) 0.3830(6) 0.6546(4) 0.064(2) Uani 1 1 d .
H3A H 1.0477 0.3170 0.6347 0.077 Uiso 1 1 calc R
C4 C 0.9234(7) 0.4810(5) 0.6527(3) 0.0480(17) Uani 1 1 d .
C5 C 0.7951(7) 0.5155(5) 0.6144(3) 0.0491(17) Uani 1 1 d .
C6 C 0.7590(9) 0.4119(7) 0.6209(4) 0.069(2) Uani 1 1 d .
H6A H 0.7457 0.3858 0.6735 0.104 Uiso 1 1 calc R
H6B H 0.8289 0.3504 0.5993 0.104 Uiso 1 1 calc R
H6C H 0.6795 0.4345 0.5940 0.104 Uiso 1 1 calc R
C7 C 0.8147(8) 0.5537(6) 0.5299(4) 0.062(2) Uani 1 1 d .
H7A H 0.8370 0.6193 0.5238 0.094 Uiso 1 1 calc R
H7B H 0.7348 0.5746 0.5038 0.094 Uiso 1 1 calc R
H7C H 0.8846 0.4912 0.5090 0.094 Uiso 1 1 calc R
C8 C 0.6883(6) 0.6099(5) 0.6520(3) 0.0428(15) Uani 1 1 d .
C9 C 0.6359(7) 0.7232(6) 0.6195(4) 0.0497(17) Uani 1 1 d .
H9A H 0.6577 0.7421 0.5688 0.060 Uiso 1 1 calc R
C10 C 0.5512(7) 0.8122(6) 0.6584(4) 0.0548(18) Uani 1 1 d .
H10A H 0.5177 0.8889 0.6347 0.066 Uiso 1 1 calc R
C11 C 0.5180(6) 0.7829(6) 0.7345(4) 0.0484(16) Uani 1 1 d .
H11A H 0.4594 0.8413 0.7606 0.058 Uiso 1 1 calc R
C12 C 0.5683(6) 0.6726(5) 0.7711(3) 0.0386(14) Uani 1 1 d .
C13 C 0.6298(7) 0.5759(6) 0.7260(4) 0.0535(17) Uani 1 1 d .
H13A H 0.6982 0.5117 0.7555 0.064 Uiso 1 1 calc R
H13B H 0.5639 0.5497 0.7160 0.064 Uiso 1 1 calc R
C14 C 0.5552(6) 0.6400(5) 0.8553(4) 0.0422(15) Uani 1 1 d .
C15 C 0.4894(7) 0.5544(6) 0.8708(4) 0.0558(18) Uani 1 1 d .
H15A H 0.5390 0.4888 0.8454 0.084 Uiso 1 1 calc R
H15B H 0.4014 0.5919 0.8520 0.084 Uiso 1 1 calc R
H15C H 0.4866 0.5291 0.9245 0.084 Uiso 1 1 calc R
C16 C 0.4709(7) 0.7434(6) 0.8959(4) 0.0564(18) Uani 1 1 d .
H16A H 0.5091 0.7991 0.8872 0.085 Uiso 1 1 calc R
H16B H 0.4673 0.7173 0.9495 0.085 Uiso 1 1 calc R
H16C H 0.3835 0.7786 0.8763 0.085 Uiso 1 1 calc R
C17 C 0.6917(6) 0.5852(5) 0.8851(3) 0.0363(13) Uani 1 1 d .
C18 C 0.7448(6) 0.4992(5) 0.9451(3) 0.0415(15) Uani 1 1 d .
H18A H 0.7023 0.4586 0.9766 0.050 Uiso 1 1 calc R
C19 C 0.8746(6) 0.4843(5) 0.9499(3) 0.0435(15) Uani 1 1 d .
H19A H 0.9352 0.4320 0.9855 0.052 Uiso 1 1 calc R
C20 C 0.8960(6) 0.5596(5) 0.8938(3) 0.0405(14) Uani 1 1 d .
H20A H 0.9757 0.5666 0.8842 0.049 Uiso 1 1 calc R
C21 C 1.0105(6) 0.7560(5) 0.8228(3) 0.0422(15) Uani 1 1 d .
H21A H 0.9559 0.7500 0.8644 0.051 Uiso 1 1 calc R
C22 C 1.1293(7) 0.7551(6) 0.8273(4) 0.0553(18) Uani 1 1 d .
H22A H 1.1715 0.7482 0.8715 0.066 Uiso 1 1 calc R
C23 C 1.1788(6) 0.7665(6) 0.7522(4) 0.0521(17) Uani 1 1 d .
H23A H 1.2603 0.7677 0.7373 0.063 Uiso 1 1 calc R
C24 C 1.0846(6) 0.7754(5) 0.7058(3) 0.0404(14) Uani 1 1 d .
C25 C 1.0852(6) 0.7970(6) 0.6198(4) 0.0463(16) Uani 1 1 d .
C26 C 1.1776(7) 0.6859(6) 0.5886(4) 0.0601(19) Uani 1 1 d .
H26A H 1.1463 0.6263 0.6052 0.090 Uiso 1 1 calc R
H26B H 1.2647 0.6611 0.6070 0.090 Uiso 1 1 calc R
H26C H 1.1796 0.7010 0.5340 0.090 Uiso 1 1 calc R
C27 C 1.1404(8) 0.8882(6) 0.5909(4) 0.0596(19) Uani 1 1 d .
H27A H 1.0852 0.9595 0.6091 0.089 Uiso 1 1 calc R
H27B H 1.1427 0.9009 0.5362 0.089 Uiso 1 1 calc R
H27C H 1.2279 0.8615 0.6091 0.089 Uiso 1 1 calc R
C28 C 0.9483(6) 0.8462(5) 0.5897(3) 0.0416(15) Uani 1 1 d .
C29 C 0.9158(7) 0.8127(6) 0.5268(4) 0.0510(17) Uani 1 1 d .
H29A H 0.9790 0.7514 0.5049 0.061 Uiso 1 1 calc R
C30 C 0.7939(7) 0.8680(6) 0.4973(4) 0.0497(17) Uani 1 1 d .
H30A H 0.7754 0.8457 0.4545 0.060 Uiso 1 1 calc R
C31 C 0.6967(7) 0.9570(6) 0.5299(4) 0.0522(17) Uani 1 1 d .
H31A H 0.6137 0.9943 0.5087 0.063 Uiso 1 1 calc R
C32 C 0.7221(6) 0.9907(5) 0.5936(3) 0.0419(15) Uani 1 1 d .
C33 C 0.8492(6) 0.9358(5) 0.6202(3) 0.0385(14) Uani 1 1 d .
H33A H 0.8688 0.9610 0.6613 0.046 Uiso 1 1 calc R
C34 C 0.6218(7) 1.0883(5) 0.6326(4) 0.0462(16) Uani 1 1 d .
C35 C 0.6665(8) 1.1878(6) 0.6204(4) 0.062(2) Uani 1 1 d .
H35A H 0.7522 1.1610 0.6411 0.093 Uiso 1 1 calc R
H35B H 0.6052 1.2501 0.6454 0.093 Uiso 1 1 calc R
H35C H 0.6700 1.2148 0.5669 0.093 Uiso 1 1 calc R
C36 C 0.4859(7) 1.1358(6) 0.5988(4) 0.063(2) Uani 1 1 d .
H36A H 0.4544 1.0756 0.6056 0.094 Uiso 1 1 calc R
H36B H 0.4911 1.1630 0.5454 0.094 Uiso 1 1 calc R
H36C H 0.4264 1.1987 0.6239 0.094 Uiso 1 1 calc R
C37 C 0.6117(6) 1.0495(5) 0.7168(3) 0.0400(14) Uani 1 1 d .
C38 C 0.5422(7) 1.1142(6) 0.7698(4) 0.0588(19) Uani 1 1 d .
H38A H 0.4902 1.1934 0.7612 0.071 Uiso 1 1 calc R
C39 C 0.5610(7) 1.0436(6) 0.8392(4) 0.0568(19) Uani 1 1 d .
H39A H 0.5240 1.0653 0.8860 0.068 Uiso 1 1 calc R
C40 C 0.6434(6) 0.9372(5) 0.8257(3) 0.0429(15) Uani 1 1 d .
H40A H 0.6742 0.8720 0.8627 0.052 Uiso 1 1 calc R
K1 K 1.00049(16) 0.32554(12) 0.83138(8) 0.0520(4) Uani 1 1 d .
O1 O 1.0985(5) 0.1062(4) 0.7902(3) 0.0739(15) Uani 1 1 d .
O2 O 0.8395(6) 0.2113(5) 0.8321(4) 0.0804(17) Uani 1 1 d .
O3 O 1.0963(7) 0.1943(5) 0.9694(3) 0.0863(18) Uani 1 1 d .
O4 O 1.2503(5) 0.2977(5) 0.8859(3) 0.0710(15) Uani 1 1 d .
C41 C 1.2177(9) 0.0698(9) 0.7523(6) 0.100(3) Uani 1 1 d .
H41A H 1.2793 0.0839 0.7785 0.151 Uiso 1 1 calc R
H41B H 1.2077 0.1115 0.7015 0.151 Uiso 1 1 calc R
H41C H 1.2496 -0.0116 0.7504 0.151 Uiso 1 1 calc R
C42 C 1.0042(10) 0.0882(8) 0.7593(6) 0.090(3) Uani 1 1 d .
H42A H 1.0405 0.0095 0.7481 0.108 Uiso 1 1 calc R
H42B H 0.9782 0.1402 0.7116 0.108 Uiso 1 1 calc R
C43 C 0.8895(9) 0.1060(7) 0.8080(5) 0.068(2) Uani 1 1 d .
H43A H 0.8225 0.0996 0.7807 0.082 Uiso 1 1 calc R
H43B H 0.9124 0.0456 0.8519 0.082 Uiso 1 1 calc R
C44 C 0.7261(9) 0.2329(9) 0.8762(7) 0.107(4) Uani 1 1 d .
H44A H 0.6962 0.3082 0.8910 0.160 Uiso 1 1 calc R
H44B H 0.7437 0.1753 0.9208 0.160 Uiso 1 1 calc R
H44C H 0.6592 0.2303 0.8474 0.160 Uiso 1 1 calc R
C45 C 1.0444(14) 0.1132(10) 0.9908(6) 0.132(5) Uani 1 1 d .
H45A H 0.9502 0.1505 0.9880 0.197 Uiso 1 1 calc R
H45B H 1.0686 0.0765 1.0421 0.197 Uiso 1 1 calc R
H45C H 1.0781 0.0559 0.9573 0.197 Uiso 1 1 calc R
C46 C 1.2322(11) 0.1483(8) 0.9718(5) 0.095(3) Uani 1 1 d .
H46A H 1.2699 0.0987 0.9329 0.114 Uiso 1 1 calc R
H46B H 1.2609 0.1016 1.0209 0.114 Uiso 1 1 calc R
C47 C 1.2772(9) 0.2397(7) 0.9592(5) 0.074(2) Uani 1 1 d .
H47A H 1.2335 0.2932 0.9952 0.089 Uiso 1 1 calc R
H47B H 1.3712 0.2075 0.9672 0.089 Uiso 1 1 calc R
C48 C 1.3029(9) 0.3818(8) 0.8688(5) 0.086(3) Uani 1 1 d .
H48A H 1.2826 0.4201 0.8175 0.129 Uiso 1 1 calc R
H48B H 1.3967 0.3449 0.8743 0.129 Uiso 1 1 calc R
H48C H 1.2653 0.4375 0.9032 0.129 Uiso 1 1 calc R

loop_
_atom_site_aniso_label
_atom_site_aniso_U_11
_atom_site_aniso_U_22
_atom_site_aniso_U_33
_atom_site_aniso_U_23
_atom_site_aniso_U_13
_atom_site_aniso_U_12
Th1 0.03847(14) 0.03365(13) 0.03785(13) -0.00846(9) 0.00068(9) -0.01996(10)
N1 0.058(4) 0.042(3) 0.046(3) -0.011(2) 0.010(3) -0.029(3)
N2 0.032(3) 0.038(3) 0.039(3) -0.008(2) -0.001(2) -0.014(2)
N3 0.037(3) 0.043(3) 0.039(3) -0.006(2) 0.002(2) -0.022(2)
N4 0.043(3) 0.035(3) 0.045(3) -0.010(2) -0.002(2) -0.017(2)
C1 0.057(5) 0.047(4) 0.052(4) -0.009(3) 0.012(3) -0.020(4)
C2 0.058(5) 0.048(4) 0.058(4) -0.010(3) 0.013(4) -0.014(4)
C3 0.096(6) 0.040(4) 0.043(4) -0.012(3) 0.021(4) -0.018(4)
C4 0.077(5) 0.039(4) 0.034(3) -0.011(3) 0.014(3) -0.031(4)
C5 0.080(5) 0.042(4) 0.038(3) -0.008(3) 0.006(3) -0.037(4)
C6 0.112(7) 0.067(5) 0.058(5) -0.027(4) 0.012(4) -0.061(5)
C7 0.097(6) 0.060(5) 0.039(4) -0.010(3) 0.000(4) -0.040(4)
C8 0.060(4) 0.047(4) 0.035(3) -0.002(3) -0.003(3) -0.036(3)
C9 0.068(5) 0.048(4) 0.041(4) -0.005(3) -0.011(3) -0.031(4)
C10 0.064(5) 0.044(4) 0.051(4) 0.010(3) -0.011(3) -0.021(4)
C11 0.027(3) 0.060(4) 0.057(4) -0.001(3) -0.009(3) -0.018(3)
C12 0.033(3) 0.040(4) 0.045(4) -0.003(3) -0.002(3) -0.019(3)
C13 0.069(5) 0.048(4) 0.042(4) 0.003(3) -0.007(3) -0.026(4)
C14 0.032(3) 0.047(4) 0.048(4) -0.004(3) 0.001(3) -0.017(3)
C15 0.053(4) 0.064(5) 0.058(4) 0.004(4) -0.001(3) -0.037(4)
C16 0.045(4) 0.059(4) 0.063(5) -0.008(4) 0.007(3) -0.021(4)
C17 0.038(3) 0.042(3) 0.032(3) -0.012(3) 0.005(3) -0.018(3)
C18 0.049(4) 0.045(4) 0.032(3) -0.006(3) 0.005(3) -0.022(3)
C19 0.050(4) 0.038(4) 0.037(3) -0.006(3) -0.008(3) -0.010(3)
C20 0.036(3) 0.037(3) 0.046(4) -0.011(3) -0.001(3) -0.011(3)
C21 0.045(4) 0.041(4) 0.041(4) -0.010(3) 0.003(3) -0.017(3)
C22 0.047(4) 0.075(5) 0.051(4) -0.003(4) -0.017(3) -0.031(4)
C23 0.038(4) 0.063(5) 0.058(4) -0.002(3) 0.002(3) -0.026(3)
C24 0.044(4) 0.038(3) 0.047(4) -0.020(3) 0.008(3) -0.021(3)
C25 0.051(4) 0.048(4) 0.051(4) -0.015(3) 0.016(3) -0.031(3)
C26 0.064(5) 0.062(5) 0.055(4) -0.022(4) 0.017(4) -0.025(4)
C27 0.069(5) 0.063(5) 0.060(5) -0.010(4) 0.016(4) -0.044(4)
C28 0.054(4) 0.043(4) 0.037(3) -0.001(3) 0.006(3) -0.032(3)
C29 0.068(5) 0.054(4) 0.044(4) -0.017(3) 0.010(3) -0.035(4)
C30 0.065(5) 0.058(4) 0.038(4) -0.017(3) 0.003(3) -0.034(4)
C31 0.067(5) 0.056(4) 0.047(4) 0.003(3) -0.011(3) -0.040(4)
C32 0.058(4) 0.037(3) 0.038(3) -0.002(3) -0.002(3) -0.028(3)
C33 0.055(4) 0.035(3) 0.036(3) -0.005(3) -0.004(3) -0.028(3)
C34 0.056(4) 0.040(4) 0.046(4) -0.005(3) -0.009(3) -0.022(3)
C35 0.088(6) 0.037(4) 0.066(5) 0.000(3) 0.002(4) -0.035(4)
C36 0.061(5) 0.050(4) 0.068(5) -0.006(4) -0.016(4) -0.013(4)
C37 0.043(4) 0.036(3) 0.049(4) -0.008(3) -0.005(3) -0.022(3)
C38 0.060(5) 0.037(4) 0.065(5) -0.012(4) 0.000(4) -0.004(3)
C39 0.063(5) 0.055(4) 0.051(4) -0.024(4) 0.014(4) -0.019(4)
C40 0.049(4) 0.042(4) 0.040(4) -0.008(3) -0.001(3) -0.020(3)
K1 0.0684(10) 0.0453(8) 0.0456(8) -0.0096(7) 0.0041(7) -0.0263(8)
O1 0.065(4) 0.058(3) 0.096(4) -0.031(3) 0.002(3) -0.015(3)
O2 0.079(4) 0.062(4) 0.114(5) -0.034(3) 0.013(3) -0.038(3)
O3 0.119(5) 0.079(4) 0.071(4) 0.011(3) -0.022(4) -0.055(4)
O4 0.062(3) 0.082(4) 0.072(4) -0.026(3) -0.013(3) -0.024(3)
C41 0.079(7) 0.087(7) 0.118(8) -0.027(6) 0.012(6) -0.016(6)
C42 0.105(8) 0.078(6) 0.095(7) -0.041(5) -0.012(6) -0.033(6)
C43 0.094(6) 0.052(5) 0.063(5) -0.005(4) -0.016(5) -0.032(4)
C44 0.077(7) 0.083(7) 0.169(11) -0.052(7) 0.025(7) -0.033(6)
C45 0.246(15) 0.131(10) 0.077(7) 0.017(6) -0.025(8) -0.144(11)
C46 0.130(9) 0.057(6) 0.076(6) -0.012(5) -0.048(6) -0.006(6)
C47 0.076(6) 0.067(5) 0.071(6) -0.033(4) -0.015(4) -0.008(4)
C48 0.080(6) 0.104(7) 0.091(7) -0.038(6) 0.016(5) -0.051(6)

loop_
_atom_type_symbol
_atom_type_description
_atom_type_scat_dispersion_real
_atom_type_scat_dispersion_imag
_atom_type_scat_source
C C 0.0033 0.0016 'International Tables Vol C Tables 4.2.6.8 and 6.1.1.4'
H H 0.0000 0.0000 'International Tables Vol C Tables 4.2.6.8 and 6.1.1.4'
N N 0.0061 0.0033 'International Tables Vol C Tables 4.2.6.8 and 6.1.1.4'
O O 0.0106 0.0060 'International Tables Vol C Tables 4.2.6.8 and 6.1.1.4'
K K 0.2009 0.2494 'International Tables Vol C Tables 4.2.6.8 and 6.1.1.4'
Th Th -7.2400 8.8979 'International Tables Vol C Tables 4.2.6.8 and 6.1.1.4'

loop_
_geom_angle_atom_site_label_1
_geom_angle_atom_site_label_2
_geom_angle_atom_site_label_3
_geom_angle
N3 Th1 N4 82.84(16)
N3 Th1 N2 95.89(16)
N4 Th1 N2 104.81(16)
N3 Th1 N1 83.56(17)
N4 Th1 N1 163.02(16)
N2 Th1 N1 86.66(16)
N3 Th1 C10 149.95(19)
N4 Th1 C10 77.79(19)
N2 Th1 C10 111.09(18)
N1 Th1 C10 110.1(2)
N3 Th1 C9 144.09(18)
N4 Th1 C9 104.24(18)
N2 Th1 C9 115.39(18)
N1 Th1 C9 81.26(19)
C10 Th1 C9 29.3(2)
N3 Th1 C11 157.68(19)
N4 Th1 C11 75.93(19)
N2 Th1 C11 83.10(17)
N1 Th1 C11 118.53(19)
C10 Th1 C11 29.34(19)
C9 Th1 C11 51.0(2)
N3 Th1 C12 156.41(17)
N4 Th1 C12 97.76(17)
N2 Th1 C12 61.02(16)
N1 Th1 C12 98.77(17)
C10 Th1 C12 50.72(18)
C9 Th1 C12 58.78(19)
C11 Th1 C12 27.47(18)
N3 Th1 C8 143.27(17)
N4 Th1 C8 128.61(18)
N2 Th1 C8 93.37(16)
N1 Th1 C8 61.57(18)
C10 Th1 C8 50.9(2)
C9 Th1 C8 27.68(18)
C11 Th1 C8 58.8(2)
C12 Th1 C8 50.68(17)
C1 N1 C4 105.4(6)
C1 N1 Th1 123.2(4)
C4 N1 Th1 130.0(5)
C20 N2 C17 105.5(5)
C20 N2 Th1 123.3(4)
C17 N2 Th1 129.0(4)
C24 N3 C21 105.9(5)
C24 N3 Th1 137.5(4)
C21 N3 Th1 115.8(4)
C40 N4 C37 106.4(5)
C40 N4 Th1 107.9(4)
C37 N4 Th1 144.2(4)
C2 C1 N1 112.3(7)
C2 C1 K1 69.8(4)
N1 C1 K1 91.7(4)
C1 C2 C3 105.1(7)
C1 C2 K1 85.1(4)
C3 C2 K1 83.4(4)
C4 C3 C2 108.0(6)
C4 C3 K1 90.4(4)
C2 C3 K1 70.3(4)
C3 C4 N1 109.2(7)
C3 C4 C5 130.7(6)
N1 C4 C5 119.9(6)
C3 C4 K1 66.3(4)
N1 C4 K1 80.3(3)
C5 C4 K1 124.8(4)
C4 C5 C8 109.0(5)
C4 C5 C7 107.6(6)
C8 C5 C7 112.8(6)
C4 C5 C6 110.6(6)
C8 C5 C6 109.4(6)
C7 C5 C6 107.4(5)
C9 C8 C13 118.2(6)
C9 C8 C5 123.4(6)
C13 C8 C5 118.2(5)
C9 C8 Th1 71.0(3)
C13 C8 Th1 89.2(4)
C5 C8 Th1 113.8(4)
C8 C9 C10 123.1(6)
C8 C9 Th1 81.4(4)
C10 C9 Th1 73.7(4)
C9 C10 C11 118.1(6)
C9 C10 Th1 77.0(4)
C11 C10 Th1 77.9(4)
C12 C11 C10 122.2(7)
C12 C11 Th1 80.1(4)
C10 C11 Th1 72.8(4)
C11 C12 C14 123.9(6)
C11 C12 C13 119.2(6)
C14 C12 C13 116.6(5)
C11 C12 Th1 72.5(3)
C14 C12 Th1 113.0(4)
C13 C12 Th1 89.8(4)
C8 C13 C12 112.5(5)
C12 C14 C17 106.3(5)
C12 C14 C16 113.3(5)
C17 C14 C16 109.8(5)
C12 C14 C15 109.3(5)
C17 C14 C15 110.9(5)
C16 C14 C15 107.2(5)
C18 C17 N2 109.6(5)
C18 C17 C14 130.3(5)
N2 C17 C14 120.0(5)
C17 C18 C19 106.7(5)
C20 C19 C18 107.3(5)
C20 C19 K1 80.5(4)
C18 C19 K1 99.1(4)
C19 C20 N2 110.9(5)
C19 C20 K1 74.3(3)
N2 C20 K1 102.2(3)
C22 C21 N3 110.7(6)
C21 C22 C23 106.9(6)
C24 C23 C22 106.7(6)
C23 C24 N3 109.8(5)
C23 C24 C25 127.8(6)
N3 C24 C25 122.4(5)
C28 C25 C24 111.7(5)
C28 C25 C26 112.9(5)
C24 C25 C26 110.0(5)
C28 C25 C27 105.9(6)
C24 C25 C27 109.3(5)
C26 C25 C27 106.7(5)
C33 C28 C29 116.2(6)
C33 C28 C25 120.0(5)
C29 C28 C25 123.6(6)
C30 C29 C28 121.1(6)
C29 C30 C31 120.9(6)
C30 C31 C32 120.3(7)
C31 C32 C33 117.2(6)
C31 C32 C34 123.9(6)
C33 C32 C34 118.8(5)
C28 C33 C32 124.1(5)
C37 C34 C32 111.3(5)
C37 C34 C36 109.0(6)
C32 C34 C36 112.2(5)
C37 C34 C35 109.1(5)
C32 C34 C35 108.0(5)
C36 C34 C35 107.1(6)
C38 C37 N4 108.7(6)
C38 C37 C34 127.8(6)
N4 C37 C34 123.5(5)
C37 C38 C39 108.4(6)
C40 C39 C38 106.0(6)
C39 C40 N4 110.5(6)
O2 K1 O3 89.01(19)
O2 K1 O1 59.22(17)
O3 K1 O1 80.52(18)
O2 K1 O4 142.49(18)
O3 K1 O4 58.56(18)
O1 K1 O4 94.43(16)
O2 K1 C2 123.8(2)
O3 K1 C2 132.5(2)
O1 K1 C2 88.22(19)
O4 K1 C2 76.8(2)
O2 K1 C19 103.89(18)
O3 K1 C19 73.92(18)
O1 K1 C19 149.77(18)
O4 K1 C19 85.91(16)
C2 K1 C19 121.02(19)
O2 K1 C20 120.23(17)
O3 K1 C20 93.99(18)
O1 K1 C20 174.44(18)
O4 K1 C20 83.30(16)
C2 K1 C20 96.17(18)
C19 K1 C20 25.23(16)
O2 K1 C3 98.5(2)
O3 K1 C3 150.4(2)
O1 K1 C3 78.98(18)
O4 K1 C3 102.1(2)
C2 K1 C3 26.4(2)
C19 K1 C3 130.58(18)
C20 K1 C3 106.44(18)
O2 K1 C1 134.5(2)
O3 K1 C1 136.1(2)
O1 K1 C1 113.25(18)
O4 K1 C1 78.35(19)
C2 K1 C1 25.17(17)
C19 K1 C1 96.46(18)
C20 K1 C1 71.33(17)
C3 K1 C1 40.60(19)
O2 K1 C4 96.22(18)
O3 K1 C4 172.5(2)
O1 K1 C4 97.53(16)
O4 K1 C4 114.63(17)
C2 K1 C4 40.02(19)
C19 K1 C4 109.81(16)
C20 K1 C4 88.02(15)
C3 K1 C4 23.30(17)
C1 K1 C4 38.27(18)
O2 K1 C42 41.7(2)
O3 K1 C42 92.6(2)
O1 K1 C42 21.13(19)
O4 K1 C42 115.6(2)
C2 K1 C42 92.7(2)
C19 K1 C42 144.2(2)
C20 K1 C42 160.6(2)
C3 K1 C42 75.2(2)
C1 K1 C42 115.0(2)
C4 K1 C42 87.8(2)
O2 K1 C45 67.5(2)
O3 K1 C45 21.6(2)
O1 K1 C45 68.7(2)
O4 K1 C45 78.5(2)
C2 K1 C45 144.6(3)
C19 K1 C45 81.8(2)
C20 K1 C45 105.8(2)
C3 K1 C45 147.6(2)
C1 K1 C45 156.9(3)
C4 K1 C45 162.4(2)
C42 K1 C45 75.6(2)
C42 O1 C41 114.8(7)
C42 O1 K1 111.2(5)
C41 O1 K1 117.1(6)
C43 O2 C44 113.9(7)
C43 O2 K1 119.1(5)
C44 O2 K1 123.9(5)
C45 O3 C46 113.6(9)
C45 O3 K1 111.0(6)
C46 O3 K1 112.9(5)
C48 O4 C47 111.8(6)
C48 O4 K1 124.3(5)
C47 O4 K1 114.0(5)
O1 C42 C43 113.1(7)
O1 C42 K1 47.7(4)
C43 C42 K1 83.1(5)
O2 C43 C42 112.6(7)
O3 C45 K1 47.4(4)
O3 C46 C47 110.1(7)
O4 C47 C46 109.8(7)

loop_
_geom_bond_atom_site_label_1
_geom_bond_atom_site_label_2
_geom_bond_distance
Th1 N3 2.435(5)
Th1 N4 2.442(5)
Th1 N2 2.458(5)
Th1 N1 2.464(5)
Th1 C10 2.761(7)
Th1 C9 2.802(6)
Th1 C11 2.826(6)
Th1 C12 2.920(6)
Th1 C8 2.931(6)
N1 C1 1.369(9)
N1 C4 1.394(8)
N2 C20 1.382(7)
N2 C17 1.391(7)
N3 C24 1.383(7)
N3 C21 1.385(8)
N4 C40 1.360(8)
N4 C37 1.376(8)
C1 C2 1.362(9)
C1 K1 3.191(7)
C2 C3 1.417(11)
C2 K1 3.005(7)
C3 C4 1.370(10)
C3 K1 3.172(7)
C4 C5 1.521(10)
C4 K1 3.464(7)
C5 C8 1.524(9)
C5 C7 1.543(9)
C5 C6 1.544(9)
C8 C9 1.377(9)
C8 C13 1.511(9)
C9 C10 1.408(9)
C10 C11 1.416(9)
C11 C12 1.368(9)
C12 C14 1.514(9)
C12 C13 1.500(9)
C14 C17 1.510(8)
C14 C16 1.547(9)
C14 C15 1.551(9)
C17 C18 1.386(8)
C18 C19 1.405(9)
C19 C20 1.357(9)
C19 K1 3.064(6)
C20 K1 3.140(6)
C21 C22 1.347(9)
C22 C23 1.423(9)
C23 C24 1.371(9)
C24 C25 1.526(9)
C25 C28 1.519(9)
C25 C26 1.552(9)
C25 C27 1.550(8)
C28 C33 1.391(8)
C28 C29 1.413(9)
C29 C30 1.370(10)
C30 C31 1.395(10)
C31 C32 1.392(9)
C32 C33 1.398(9)
C32 C34 1.534(9)
C34 C37 1.524(9)
C34 C36 1.538(9)
C34 C35 1.548(9)
C37 C38 1.351(9)
C38 C39 1.393(10)
C39 C40 1.356(9)
K1 O2 2.783(6)
K1 O3 2.785(6)
K1 O1 2.803(5)
K1 O4 2.934(5)
K1 C42 3.534(9)
K1 C45 3.530(10)
O1 C42 1.366(10)
O1 C41 1.383(10)
O2 C43 1.378(9)
O2 C44 1.393(10)
O3 C45 1.390(10)
O3 C46 1.398(11)
O4 C48 1.423(10)
O4 C47 1.395(9)
C42 C43 1.453(12)
C46 C47 1.450(13)

loop_
_geom_torsion_atom_site_label_1
_geom_torsion_atom_site_label_2
_geom_torsion_atom_site_label_3
_geom_torsion_atom_site_label_4
_geom_torsion
N3 Th1 N1 C1 25.4(5)
N4 Th1 N1 C1 62.4(8)
N2 Th1 N1 C1 -70.9(5)
C10 Th1 N1 C1 177.9(5)
C9 Th1 N1 C1 172.8(5)
C11 Th1 N1 C1 -151.2(5)
C12 Th1 N1 C1 -130.9(5)
C8 Th1 N1 C1 -166.5(5)
N3 Th1 N1 C4 -170.6(5)
N4 Th1 N1 C4 -133.6(6)
N2 Th1 N1 C4 93.1(5)
C10 Th1 N1 C4 -18.1(5)
C9 Th1 N1 C4 -23.2(5)
C11 Th1 N1 C4 12.8(6)
C12 Th1 N1 C4 33.1(5)
C8 Th1 N1 C4 -2.5(5)
N3 Th1 N2 C20 -25.9(4)
N4 Th1 N2 C20 -110.0(4)
N1 Th1 N2 C20 57.3(4)
C10 Th1 N2 C20 167.6(4)
C9 Th1 N2 C20 135.9(4)
C11 Th1 N2 C20 176.5(4)
C12 Th1 N2 C20 159.2(5)
C8 Th1 N2 C20 118.5(4)
N3 Th1 N2 C17 173.4(5)
N4 Th1 N2 C17 89.2(5)
N1 Th1 N2 C17 -103.5(5)
C10 Th1 N2 C17 6.9(5)
C9 Th1 N2 C17 -24.8(5)
C11 Th1 N2 C17 15.8(5)
C12 Th1 N2 C17 -1.5(4)
C8 Th1 N2 C17 -42.2(5)
N4 Th1 N3 C24 -110.7(6)
N2 Th1 N3 C24 145.1(6)
N1 Th1 N3 C24 59.1(6)
C10 Th1 N3 C24 -60.7(7)
C9 Th1 N3 C24 -6.3(7)
C11 Th1 N3 C24 -128.8(6)
C12 Th1 N3 C24 156.3(5)
C8 Th1 N3 C24 41.3(7)
N4 Th1 N3 C21 81.3(4)
N2 Th1 N3 C21 -23.0(4)
N1 Th1 N3 C21 -108.9(4)
C10 Th1 N3 C21 131.3(5)
C9 Th1 N3 C21 -174.3(4)
C11 Th1 N3 C21 63.2(7)
C12 Th1 N3 C21 -11.7(7)
C8 Th1 N3 C21 -126.7(4)
N3 Th1 N4 C40 -92.9(4)
N2 Th1 N4 C40 1.4(4)
N1 Th1 N4 C40 -129.9(6)
C10 Th1 N4 C40 110.2(4)
C9 Th1 N4 C40 123.0(4)
C11 Th1 N4 C40 80.2(4)
C12 Th1 N4 C40 63.3(4)
C8 Th1 N4 C40 108.2(4)
N3 Th1 N4 C37 104.8(7)
N2 Th1 N4 C37 -161.0(7)
N1 Th1 N4 C37 67.8(9)
C10 Th1 N4 C37 -52.1(7)
C9 Th1 N4 C37 -39.3(7)
C11 Th1 N4 C37 -82.2(7)
C12 Th1 N4 C37 -99.0(7)
C8 Th1 N4 C37 -54.2(7)
C4 N1 C1 C2 1.7(7)
Th1 N1 C1 C2 169.0(4)
C4 N1 C1 K1 -67.1(4)
Th1 N1 C1 K1 100.2(3)
N1 C1 C2 C3 -1.5(8)
K1 C1 C2 C3 81.8(5)
N1 C1 C2 K1 -83.3(5)
C1 C2 C3 C4 0.7(8)
K1 C2 C3 C4 83.8(5)
C1 C2 C3 K1 -83.0(5)
C2 C3 C4 N1 0.2(8)
K1 C3 C4 N1 69.6(5)
C2 C3 C4 C5 174.2(6)
K1 C3 C4 C5 -116.4(6)
C2 C3 C4 K1 -69.3(5)
C1 N1 C4 C3 -1.1(7)
Th1 N1 C4 C3 -167.3(4)
C1 N1 C4 C5 -175.9(5)
Th1 N1 C4 C5 18.0(8)
C1 N1 C4 K1 59.4(4)
Th1 N1 C4 K1 -106.8(4)
C3 C4 C5 C8 159.5(6)
N1 C4 C5 C8 -27.0(7)
K1 C4 C5 C8 72.3(6)
C3 C4 C5 C7 -77.8(8)
N1 C4 C5 C7 95.6(6)
K1 C4 C5 C7 -165.1(4)
C3 C4 C5 C6 39.2(9)
N1 C4 C5 C6 -147.4(6)
K1 C4 C5 C6 -48.1(7)
C4 C5 C8 C9 105.5(7)
C7 C5 C8 C9 -14.0(9)
C6 C5 C8 C9 -133.4(6)
C4 C5 C8 C13 -79.4(7)
C7 C5 C8 C13 161.2(6)
C6 C5 C8 C13 41.7(8)
C4 C5 C8 Th1 23.3(6)
C7 C5 C8 Th1 -96.1(6)
C6 C5 C8 Th1 144.4(5)
N3 Th1 C8 C9 -111.1(5)
N4 Th1 C8 C9 32.3(5)
N2 Th1 C8 C9 144.3(4)
N1 Th1 C8 C9 -131.3(4)
C10 Th1 C8 C9 29.7(4)
C11 Th1 C8 C9 64.5(4)
C12 Th1 C8 C9 96.8(5)
N3 Th1 C8 C13 128.5(4)
N4 Th1 C8 C13 -88.0(4)
N2 Th1 C8 C13 24.0(4)
N1 Th1 C8 C13 108.3(4)
C10 Th1 C8 C13 -90.7(4)
C9 Th1 C8 C13 -120.4(6)
C11 Th1 C8 C13 -55.9(4)
C12 Th1 C8 C13 -23.5(4)
N3 Th1 C8 C5 7.8(5)
N4 Th1 C8 C5 151.3(4)
N2 Th1 C8 C5 -96.7(4)
N1 Th1 C8 C5 -12.3(4)
C10 Th1 C8 C5 148.7(5)
C9 Th1 C8 C5 119.0(6)
C11 Th1 C8 C5 -176.6(5)
C12 Th1 C8 C5 -144.2(5)
C13 C8 C9 C10 14.3(10)
C5 C8 C9 C10 -170.6(6)
Th1 C8 C9 C10 -64.1(6)
C13 C8 C9 Th1 78.3(5)
C5 C8 C9 Th1 -106.5(6)
N3 Th1 C9 C8 108.0(4)
N4 Th1 C9 C8 -154.5(4)
N2 Th1 C9 C8 -40.1(5)
N1 Th1 C9 C8 41.9(4)
C10 Th1 C9 C8 -128.3(6)
C11 Th1 C9 C8 -96.3(5)
C12 Th1 C9 C8 -63.9(4)
N3 Th1 C9 C10 -123.7(4)
N4 Th1 C9 C10 -26.2(4)
N2 Th1 C9 C10 88.2(4)
N1 Th1 C9 C10 170.2(4)
C11 Th1 C9 C10 31.9(4)
C12 Th1 C9 C10 64.4(4)
C8 Th1 C9 C10 128.3(6)
C8 C9 C10 C11 -0.5(10)
Th1 C9 C10 C11 -68.4(6)
C8 C9 C10 Th1 67.9(6)
N3 Th1 C10 C9 103.0(5)
N4 Th1 C10 C9 154.1(4)
N2 Th1 C10 C9 -104.6(4)
N1 Th1 C10 C9 -10.3(4)
C11 Th1 C10 C9 -123.0(6)
C12 Th1 C10 C9 -95.1(4)
C8 Th1 C10 C9 -28.0(4)
N3 Th1 C10 C11 -134.0(4)
N4 Th1 C10 C11 -83.0(4)
N2 Th1 C10 C11 18.4(5)
N1 Th1 C10 C11 112.7(4)
C9 Th1 C10 C11 123.0(6)
C12 Th1 C10 C11 27.9(4)
C8 Th1 C10 C11 94.9(4)
C9 C10 C11 C12 2.0(10)
Th1 C10 C11 C12 -65.9(6)
C9 C10 C11 Th1 67.9(6)
N3 Th1 C11 C12 -123.1(5)
N4 Th1 C11 C12 -141.6(4)
N2 Th1 C11 C12 -34.4(4)
N1 Th1 C11 C12 48.0(4)
C10 Th1 C11 C12 128.4(6)
C9 Th1 C11 C12 96.4(4)
C8 Th1 C11 C12 63.8(4)
N3 Th1 C11 C10 108.5(6)
N4 Th1 C11 C10 90.0(4)
N2 Th1 C11 C10 -162.8(4)
N1 Th1 C11 C10 -80.4(4)
C9 Th1 C11 C10 -31.9(4)
C12 Th1 C11 C10 -128.4(6)
C8 Th1 C11 C10 -64.6(4)
C10 C11 C12 C14 168.6(6)
Th1 C11 C12 C14 106.3(5)
C10 C11 C12 C13 -17.3(9)
Th1 C11 C12 C13 -79.6(5)
C10 C11 C12 Th1 62.3(6)
N3 Th1 C12 C11 127.3(5)
N4 Th1 C12 C11 37.5(4)
N2 Th1 C12 C11 140.1(4)
N1 Th1 C12 C11 -138.7(4)
C10 Th1 C12 C11 -29.8(4)
C9 Th1 C12 C11 -64.5(4)
C8 Th1 C12 C11 -97.2(4)
N3 Th1 C12 C14 7.3(7)
N4 Th1 C12 C14 -82.6(4)
N2 Th1 C12 C14 20.0(4)
N1 Th1 C12 C14 101.3(4)
C10 Th1 C12 C14 -149.8(5)
C9 Th1 C12 C14 175.4(5)
C11 Th1 C12 C14 -120.1(6)
C8 Th1 C12 C14 142.8(5)
N3 Th1 C12 C13 -111.8(5)
N4 Th1 C12 C13 158.3(4)
N2 Th1 C12 C13 -99.0(4)
N1 Th1 C12 C13 -17.8(4)
C10 Th1 C12 C13 91.1(4)
C9 Th1 C12 C13 56.3(4)
C11 Th1 C12 C13 120.9(6)
C8 Th1 C12 C13 23.7(3)
C9 C8 C13 C12 -27.2(8)
C5 C8 C13 C12 157.4(6)
Th1 C8 C13 C12 40.6(5)
C11 C12 C13 C8 28.9(8)
C14 C12 C13 C8 -156.6(5)
Th1 C12 C13 C8 -40.8(5)
C11 C12 C14 C17 -116.9(6)
C13 C12 C14 C17 68.9(7)
Th1 C12 C14 C17 -33.2(5)
C11 C12 C14 C16 3.8(8)
C13 C12 C14 C16 -170.4(6)
Th1 C12 C14 C16 87.5(5)
C11 C12 C14 C15 123.3(6)
C13 C12 C14 C15 -50.9(7)
Th1 C12 C14 C15 -153.0(4)
C20 N2 C17 C18 0.5(6)
Th1 N2 C17 C18 163.9(4)
C20 N2 C17 C14 178.2(5)
Th1 N2 C17 C14 -18.4(7)
C12 C14 C17 C18 -148.1(6)
C16 C14 C17 C18 89.0(8)
C15 C14 C17 C18 -29.3(9)
C12 C14 C17 N2 34.8(7)
C16 C14 C17 N2 -88.2(6)
C15 C14 C17 N2 153.5(5)
N2 C17 C18 C19 -0.1(6)
C14 C17 C18 C19 -177.6(6)
C17 C18 C19 C20 -0.3(7)
C17 C18 C19 K1 -83.1(5)
C18 C19 C20 N2 0.6(7)
K1 C19 C20 N2 97.3(4)
C18 C19 C20 K1 -96.7(4)
C17 N2 C20 C19 -0.7(6)
Th1 N2 C20 C19 -165.3(4)
C17 N2 C20 K1 76.9(4)
Th1 N2 C20 K1 -87.7(4)
C24 N3 C21 C22 -1.2(7)
Th1 N3 C21 C22 170.4(4)
N3 C21 C22 C23 0.3(8)
C21 C22 C23 C24 0.8(8)
C22 C23 C24 N3 -1.6(8)
C22 C23 C24 C25 175.7(6)
C21 N3 C24 C23 1.7(7)
Th1 N3 C24 C23 -167.1(5)
C21 N3 C24 C25 -175.7(5)
Th1 N3 C24 C25 15.5(9)
C23 C24 C25 C28 -157.8(6)
N3 C24 C25 C28 19.1(8)
C23 C24 C25 C26 75.9(8)
N3 C24 C25 C26 -107.2(6)
C23 C24 C25 C27 -40.9(9)
N3 C24 C25 C27 136.0(6)
C24 C25 C28 C33 46.2(7)
C26 C25 C28 C33 170.8(5)
C27 C25 C28 C33 -72.8(7)
C24 C25 C28 C29 -139.3(6)
C26 C25 C28 C29 -14.6(8)
C27 C25 C28 C29 101.8(7)
C33 C28 C29 C30 1.4(9)
C25 C28 C29 C30 -173.3(6)
C28 C29 C30 C31 -2.0(10)
C29 C30 C31 C32 -0.4(10)
C30 C31 C32 C33 3.1(9)
C30 C31 C32 C34 179.3(6)
C29 C28 C33 C32 1.5(9)
C25 C28 C33 C32 176.5(5)
C31 C32 C33 C28 -3.8(9)
C34 C32 C33 C28 179.8(5)
C31 C32 C34 C37 128.8(6)
C33 C32 C34 C37 -55.1(7)
C31 C32 C34 C36 6.3(9)
C33 C32 C34 C36 -177.5(6)
C31 C32 C34 C35 -111.6(7)
C33 C32 C34 C35 64.6(7)
C40 N4 C37 C38 -0.4(7)
Th1 N4 C37 C38 162.0(6)
C40 N4 C37 C34 179.6(5)
Th1 N4 C37 C34 -18.0(10)
C32 C34 C37 C38 173.9(6)
C36 C34 C37 C38 -61.8(8)
C35 C34 C37 C38 54.9(9)
C32 C34 C37 N4 -6.1(8)
C36 C34 C37 N4 118.2(6)
C35 C34 C37 N4 -125.1(6)
N4 C37 C38 C39 -0.1(8)
C34 C37 C38 C39 179.9(6)
C37 C38 C39 C40 0.6(8)
C38 C39 C40 N4 -0.9(8)
C37 N4 C40 C39 0.8(7)
Th1 N4 C40 C39 -168.5(5)
C1 C2 K1 O2 123.9(5)
C3 C2 K1 O2 18.0(5)
C1 C2 K1 O3 -110.3(5)
C3 C2 K1 O3 143.8(4)
C1 C2 K1 O1 174.3(5)
C3 C2 K1 O1 68.4(4)
C1 C2 K1 O4 -90.7(5)
C3 C2 K1 O4 163.4(4)
C1 C2 K1 C19 -13.8(6)
C3 C2 K1 C19 -119.7(4)
C1 C2 K1 C20 -9.1(5)
C3 C2 K1 C20 -115.0(4)
C1 C2 K1 C3 105.9(7)
C3 C2 K1 C1 -105.9(7)
C1 C2 K1 C4 70.3(5)
C3 C2 K1 C4 -35.6(4)
C1 C2 K1 C42 153.6(5)
C3 C2 K1 C42 47.7(4)
C1 C2 K1 C45 -137.7(5)
C3 C2 K1 C45 116.4(5)
C20 C19 K1 O2 -133.8(4)
C18 C19 K1 O2 -27.6(4)
C20 C19 K1 O3 141.4(4)
C18 C19 K1 O3 -112.4(4)
C20 C19 K1 O1 174.7(4)
C18 C19 K1 O1 -79.1(5)
C20 C19 K1 O4 83.0(4)
C18 C19 K1 O4 -170.9(4)
C20 C19 K1 C2 11.1(5)
C18 C19 K1 C2 117.3(4)
C18 C19 K1 C20 106.2(6)
C20 C19 K1 C3 -19.4(5)
C18 C19 K1 C3 86.8(5)
C20 C19 K1 C1 5.2(4)
C18 C19 K1 C1 111.4(4)
C20 C19 K1 C4 -31.8(4)
C18 C19 K1 C4 74.4(4)
C20 C19 K1 C42 -147.2(4)
C18 C19 K1 C42 -41.0(6)
C20 C19 K1 C45 162.0(4)
C18 C19 K1 C45 -91.9(4)
C19 C20 K1 O2 54.2(4)
N2 C20 K1 O2 -54.3(4)
C19 C20 K1 O3 -36.9(4)
N2 C20 K1 O3 -145.5(4)
C19 C20 K1 O1 -28(2)
N2 C20 K1 O1 -137.0(17)
C19 C20 K1 O4 -94.6(4)
N2 C20 K1 O4 156.8(4)
C19 C20 K1 C2 -170.5(4)
N2 C20 K1 C2 80.9(4)
N2 C20 K1 C19 -108.6(6)
C19 C20 K1 C3 164.7(4)
N2 C20 K1 C3 56.1(4)
C19 C20 K1 C1 -174.6(4)
N2 C20 K1 C1 76.9(4)
C19 C20 K1 C4 150.3(4)
N2 C20 K1 C4 41.7(4)
C19 C20 K1 C42 72.7(8)
N2 C20 K1 C42 -35.9(8)
C19 C20 K1 C45 -18.6(4)
N2 C20 K1 C45 -127.2(4)
C4 C3 K1 O2 86.0(5)
C2 C3 K1 O2 -165.0(4)
C4 C3 K1 O3 -170.8(4)
C2 C3 K1 O3 -61.8(6)
C4 C3 K1 O1 142.2(5)
C2 C3 K1 O1 -108.8(4)
C4 C3 K1 O4 -125.6(5)
C2 C3 K1 O4 -16.5(4)
C4 C3 K1 C2 -109.0(6)
C4 C3 K1 C19 -30.6(6)
C2 C3 K1 C19 78.4(5)
C4 C3 K1 C20 -39.1(5)
C2 C3 K1 C20 69.9(4)
C4 C3 K1 C1 -70.1(5)
C2 C3 K1 C1 38.9(4)
C2 C3 K1 C4 109.0(6)
C4 C3 K1 C42 120.9(5)
C2 C3 K1 C42 -130.1(5)
C4 C3 K1 C45 146.9(5)
C2 C3 K1 C45 -104.1(6)
C2 C1 K1 O2 -75.2(5)
N1 C1 K1 O2 38.0(5)
C2 C1 K1 O3 94.6(5)
N1 C1 K1 O3 -152.3(4)
C2 C1 K1 O1 -6.2(5)
N1 C1 K1 O1 106.9(4)
C2 C1 K1 O4 83.6(5)
N1 C1 K1 O4 -163.2(4)
N1 C1 K1 C2 113.1(7)
C2 C1 K1 C19 168.1(5)
N1 C1 K1 C19 -78.8(4)
C2 C1 K1 C20 170.4(5)
N1 C1 K1 C20 -76.4(4)
C2 C1 K1 C3 -41.0(5)
N1 C1 K1 C3 72.1(4)
C2 C1 K1 C4 -77.9(5)
N1 C1 K1 C4 35.3(3)
C2 C1 K1 C42 -29.3(6)
N1 C1 K1 C42 83.8(4)
C2 C1 K1 C45 83.9(8)
N1 C1 K1 C45 -163.0(6)
C3 C4 K1 O2 -97.0(5)
N1 C4 K1 O2 146.9(4)
C5 C4 K1 O2 27.1(5)
C3 C4 K1 O3 37.0(15)
N1 C4 K1 O3 -79.1(13)
C5 C4 K1 O3 161.2(12)
C3 C4 K1 O1 -37.4(5)
N1 C4 K1 O1 -153.5(4)
C5 C4 K1 O1 86.8(5)
C3 C4 K1 O4 61.1(5)
N1 C4 K1 O4 -55.1(4)
C5 C4 K1 O4 -174.8(4)
C3 C4 K1 C2 40.7(5)
N1 C4 K1 C2 -75.4(4)
C5 C4 K1 C2 164.9(6)
C3 C4 K1 C19 155.7(5)
N1 C4 K1 C19 39.6(4)
C5 C4 K1 C19 -80.1(5)
C3 C4 K1 C20 142.8(5)
N1 C4 K1 C20 26.7(4)
C5 C4 K1 C20 -93.1(5)
N1 C4 K1 C3 -116.1(7)
C5 C4 K1 C3 124.1(7)
C3 C4 K1 C1 81.0(5)
N1 C4 K1 C1 -35.1(3)
C5 C4 K1 C1 -154.8(6)
C3 C4 K1 C42 -56.1(5)
N1 C4 K1 C42 -172.3(4)
C5 C4 K1 C42 68.0(5)
C3 C4 K1 C45 -75.1(11)
N1 C4 K1 C45 168.8(9)
C5 C4 K1 C45 49.1(11)
O2 K1 O1 C42 29.6(6)
O3 K1 O1 C42 124.1(6)
O4 K1 O1 C42 -178.8(6)
C2 K1 O1 C42 -102.2(6)
C19 K1 O1 C42 91.7(7)
C20 K1 O1 C42 115.5(18)
C3 K1 O1 C42 -77.4(6)
C1 K1 O1 C42 -99.6(6)
C4 K1 O1 C42 -63.2(6)
C45 K1 O1 C42 105.3(6)
O2 K1 O1 C41 164.3(7)
O3 K1 O1 C41 -101.1(7)
O4 K1 O1 C41 -44.1(7)
C2 K1 O1 C41 32.5(7)
C19 K1 O1 C41 -133.5(6)
C20 K1 O1 C41 -109.8(18)
C3 K1 O1 C41 57.4(7)
C1 K1 O1 C41 35.2(7)
C4 K1 O1 C41 71.5(7)
C42 K1 O1 C41 134.7(10)
C45 K1 O1 C41 -119.9(7)
O3 K1 O2 C43 -82.7(6)
O1 K1 O2 C43 -3.2(5)
O4 K1 O2 C43 -54.3(7)
C2 K1 O2 C43 60.6(6)
C19 K1 O2 C43 -155.9(5)
C20 K1 O2 C43 -176.8(5)
C3 K1 O2 C43 68.5(6)
C1 K1 O2 C43 90.2(6)
C4 K1 O2 C43 91.9(6)
C42 K1 O2 C43 12.3(5)
C45 K1 O2 C43 -81.1(6)
O3 K1 O2 C44 76.0(8)
O1 K1 O2 C44 155.5(8)
O4 K1 O2 C44 104.4(8)
C2 K1 O2 C44 -140.7(7)
C19 K1 O2 C44 2.8(8)
C20 K1 O2 C44 -18.1(8)
C3 K1 O2 C44 -132.8(8)
C1 K1 O2 C44 -111.1(8)
C4 K1 O2 C44 -109.4(7)
C42 K1 O2 C44 171.0(9)
C45 K1 O2 C44 77.6(8)
O2 K1 O3 C45 4.2(8)
O1 K1 O3 C45 -54.8(7)
O4 K1 O3 C45 -155.9(8)
C2 K1 O3 C45 -133.5(7)
C19 K1 O3 C45 108.9(8)
C20 K1 O3 C45 124.4(8)
C3 K1 O3 C45 -101.4(8)
C1 K1 O3 C45 -168.6(7)
C4 K1 O3 C45 -130.2(13)
C42 K1 O3 C45 -37.4(8)
O2 K1 O3 C46 133.0(5)
O1 K1 O3 C46 74.1(5)
O4 K1 O3 C46 -27.1(5)
C2 K1 O3 C46 -4.6(7)
C19 K1 O3 C46 -122.2(6)
C20 K1 O3 C46 -106.7(5)
C3 K1 O3 C46 27.4(8)
C1 K1 O3 C46 -39.7(7)
C4 K1 O3 C46 -1.4(16)
C42 K1 O3 C46 91.5(6)
C45 K1 O3 C46 128.9(10)
O2 K1 O4 C48 176.9(5)
O3 K1 O4 C48 -149.2(6)
O1 K1 O4 C48 134.8(6)
C2 K1 O4 C48 47.6(6)
C19 K1 O4 C48 -75.6(6)
C20 K1 O4 C48 -50.3(6)
C3 K1 O4 C48 55.1(6)
C1 K1 O4 C48 21.9(6)
C4 K1 O4 C48 34.4(6)
C42 K1 O4 C48 134.3(6)
C45 K1 O4 C48 -158.0(6)
O2 K1 O4 C47 -40.4(6)
O3 K1 O4 C47 -6.4(4)
O1 K1 O4 C47 -82.5(5)
C2 K1 O4 C47 -169.6(5)
C19 K1 O4 C47 67.2(5)
C20 K1 O4 C47 92.4(5)
C3 K1 O4 C47 -162.1(5)
C1 K1 O4 C47 164.7(5)
C4 K1 O4 C47 177.1(4)
C42 K1 O4 C47 -83.0(5)
C45 K1 O4 C47 -15.2(5)
C41 O1 C42 C43 168.5(8)
K1 O1 C42 C43 -55.6(9)
C41 O1 C42 K1 -135.9(9)
O2 K1 C42 O1 -140.4(7)
O3 K1 C42 O1 -54.8(6)
O4 K1 C42 O1 1.3(7)
C2 K1 C42 O1 78.0(6)
C19 K1 C42 O1 -120.6(6)
C20 K1 C42 O1 -164.7(5)
C3 K1 C42 O1 97.8(6)
C1 K1 C42 O1 90.0(6)
C4 K1 C42 O1 117.7(6)
C45 K1 C42 O1 -68.1(6)
O2 K1 C42 C43 -10.3(4)
O3 K1 C42 C43 75.3(5)
O1 K1 C42 C43 130.1(9)
O4 K1 C42 C43 131.5(5)
C2 K1 C42 C43 -151.9(5)
C19 K1 C42 C43 9.5(7)
C20 K1 C42 C43 -34.6(10)
C3 K1 C42 C43 -132.1(6)
C1 K1 C42 C43 -139.9(5)
C4 K1 C42 C43 -112.2(5)
C45 K1 C42 C43 62.0(6)
C44 O2 C43 C42 177.3(9)
K1 O2 C43 C42 -22.0(9)
O1 C42 C43 O2 53.0(11)
K1 C42 C43 O2 15.0(6)
C46 O3 C45 K1 -128.5(8)
O2 K1 C45 O3 -175.5(8)
O1 K1 C45 O3 120.2(8)
O4 K1 C45 O3 20.8(7)
C2 K1 C45 O3 67.4(9)
C19 K1 C45 O3 -66.7(7)
C20 K1 C45 O3 -58.8(8)
C3 K1 C45 O3 115.3(7)
C1 K1 C45 O3 20.5(12)
C4 K1 C45 O3 160.8(6)
C42 K1 C45 O3 141.2(8)
C45 O3 C46 C47 -171.9(7)
K1 O3 C46 C47 60.6(8)
C48 O4 C47 C46 -174.9(7)
K1 O4 C47 C46 37.7(8)
O3 C46 C47 O4 -66.4(9)
